data_7211219
loop_
_publ_author_name
'McCormick, Laura J.'
'Turner, David R.'

_publ_section_title
;
 Inclined 1D\\rightarrow 2D polycatenation of chiral chains with large
 \p-surfaces
;
_journal_issue 41
_journal_name_full CrystEngComm
_journal_page_first 8234
_journal_paper_doi 10.1039/c3ce41538d
_journal_volume 15
_journal_year 2013
_chemical_absolute_configuration rm
_chemical_formula_moiety 'C26 H26 Cd N4 O10'
_chemical_formula_sum 'C26 H26 Cd N4 O10'
_chemical_formula_weight 666.91
_chemical_name_systematic
; 
 ? 
;
_space_group_IT_number 18
_symmetry_cell_setting orthorhombic
_symmetry_space_group_name_Hall 'P 2 2ab'
_symmetry_space_group_name_H-M 'P 21 21 2'
_atom_sites_solution_hydrogens geom
_atom_sites_solution_primary direct
_atom_sites_solution_secondary difmap
_audit_creation_method SHELXL-97
_cell_angle_alpha 90.00
_cell_angle_beta 90.00
_cell_angle_gamma 90.00
_cell_formula_units_Z 8
_cell_length_a 16.724(2)
_cell_length_b 23.732(3)
_cell_length_c 14.189(3)
_cell_measurement_reflns_used 97142
_cell_measurement_temperature 100(2)
_cell_measurement_theta_max 28.71
_cell_measurement_theta_min 1.72
_cell_volume 5631.5(15)
_computing_structure_refinement 'SHELXL-97 (Sheldrick, 1997)'
_computing_structure_solution 'SHELXS-97 (Sheldrick, 1990)'
_diffrn_ambient_temperature 100(2)
_diffrn_measured_fraction_theta_full 0.949
_diffrn_measured_fraction_theta_max 0.922
_diffrn_measurement_device_type 'ADSC Quantum 210r'
_diffrn_measurement_method 'phi scan'
_diffrn_radiation_monochromator graphite
_diffrn_radiation_source 'fine-focus sealed tube'
_diffrn_radiation_type MoK\a
_diffrn_radiation_wavelength 0.71073
_diffrn_reflns_av_R_equivalents 0.0336
_diffrn_reflns_av_sigmaI/netI 0.0187
_diffrn_reflns_limit_h_max 22
_diffrn_reflns_limit_h_min -22
_diffrn_reflns_limit_k_max 32
_diffrn_reflns_limit_k_min -32
_diffrn_reflns_limit_l_max 19
_diffrn_reflns_limit_l_min -19
_diffrn_reflns_number 97142
_diffrn_reflns_theta_full 27.50
_diffrn_reflns_theta_max 28.71
_diffrn_reflns_theta_min 1.72
_exptl_absorpt_coefficient_mu 0.838
_exptl_absorpt_correction_type none
_exptl_crystal_colour red
_exptl_crystal_density_diffrn 1.573
_exptl_crystal_density_method 'not measured'
_exptl_crystal_description block
_exptl_crystal_F_000 2704
_exptl_crystal_size_max 0.02
_exptl_crystal_size_mid 0.02
_exptl_crystal_size_min 0.01
_platon_squeeze_details
;
Each pore corresponds to approximately two water molecules (from e- count).
TGA and microanalysis supports the presence of some solvent.
;
_refine_diff_density_max 1.171
_refine_diff_density_min -1.824
_refine_diff_density_rms 0.082
_refine_ls_abs_structure_details 'Flack H D (1983), Acta Cryst. A39, 876-881'
_refine_ls_abs_structure_Flack 0.022(15)
_refine_ls_extinction_method none
_refine_ls_goodness_of_fit_ref 1.096
_refine_ls_hydrogen_treatment constr
_refine_ls_matrix_type full
_refine_ls_number_parameters 799
_refine_ls_number_reflns 13503
_refine_ls_number_restraints 6
_refine_ls_restrained_S_all 1.095
_refine_ls_R_factor_all 0.0337
_refine_ls_R_factor_gt 0.0331
_refine_ls_shift/su_max 0.012
_refine_ls_shift/su_mean 0.000
_refine_ls_structure_factor_coef Fsqd
_refine_ls_weighting_details 'calc w=1/[\s^2^(Fo^2^)+(0.0418P)^2^+7.1000P] where P=(Fo^2^+2Fc^2^)/3'
_refine_ls_weighting_scheme calc
_refine_ls_wR_factor_gt 0.0876
_refine_ls_wR_factor_ref 0.0899
_reflns_number_gt 13406
_reflns_number_total 13503
_reflns_threshold_expression >2sigma(I)
_cod_data_source_file c3ce41538d.txt
_cod_data_source_block CdAlaNDI
_cod_depositor_comments
;
The following automatic conversions were performed:

'_symmetry_cell_setting' value 'Orthorhombic' changed to
'orthorhombic' according to
/home/saulius/struct/CIF-dictionaries/cif_core.dic dictionary named
'cif_core.dic' version 2.4.2 from 2011-04-26.

Automatic conversion script
Id: cif_fix_values 1891 2012-01-12 08:04:46Z andrius 
;
_cod_original_sg_symbol_H-M P2(1)2(1)2
_cod_database_code 7211219

loop_
_symmetry_equiv_pos_as_xyz
'x, y, z'
'-x, -y, z'
'x+1/2, -y+1/2, -z'
'-x+1/2, y+1/2, -z'

loop_
_atom_site_label
_atom_site_type_symbol
_atom_site_fract_x
_atom_site_fract_y
_atom_site_fract_z
_atom_site_U_iso_or_equiv
_atom_site_adp_type
_atom_site_occupancy
_atom_site_symmetry_multiplicity
_atom_site_calc_flag
_atom_site_refinement_flags
_atom_site_disorder_assembly
_atom_site_disorder_group
Cd1 Cd 0.588024(14) 0.274219(9) 0.243268(16) 0.02957(6) Uani 1 1 d . . .
Cd2 Cd 0.655164(13) 0.357504(9) 0.007998(19) 0.03211(6) Uani 1 1 d . . .
O1 O 0.57810(17) 0.28349(10) 0.41627(18) 0.0389(6) Uani 1 1 d . . .
O2 O 0.55268(15) 0.20229(10) 0.34477(16) 0.0308(5) Uani 1 1 d . . .
O3 O 0.64584(13) 0.14322(10) 0.5047(2) 0.0374(5) Uani 1 1 d . . .
O4 O 0.37634(14) 0.15315(9) 0.4790(2) 0.0366(5) Uani 1 1 d . . .
O5 O 0.58861(19) 0.20805(11) 0.13163(18) 0.0413(6) Uani 1 1 d . A .
O6 O 0.57795(14) 0.28237(9) 0.03851(19) 0.0362(6) Uani 1 1 d . A .
O7 O 0.46104(13) 0.17476(8) -0.01623(19) 0.0305(5) Uani 1 1 d . . .
O8 O 0.70897(14) 0.09769(10) -0.0321(3) 0.0464(7) Uani 1 1 d . . .
O9 O 0.63166(17) 0.36030(12) 0.2082(2) 0.0472(7) Uani 1 1 d . A .
O10 O 0.72884(16) 0.39792(13) 0.12607(19) 0.0402(6) Uani 1 1 d . A .
O11 O 0.90496(14) 0.33667(8) 0.26614(18) 0.0330(5) Uani 1 1 d . . .
O12 O 0.74898(14) 0.49380(10) 0.2711(2) 0.0369(6) Uani 1 1 d . . .
O13 O 0.6449(2) 0.36254(14) -0.1656(2) 0.0572(8) Uani 1 1 d . A .
O14 O 0.72173(16) 0.42021(10) -0.08360(18) 0.0358(5) Uani 1 1 d . A .
O15 O 0.83837(18) 0.36496(12) -0.2307(2) 0.0475(6) Uani 1 1 d . A .
O16 O 0.7589(2) 0.54703(15) -0.2332(3) 0.0706(12) Uani 1 1 d . A .
O17 O 0.72042(17) 0.24991(12) 0.2667(3) 0.0656(11) Uani 1 1 d . . .
O18 O 0.45817(16) 0.30394(10) 0.2485(2) 0.0422(6) Uani 1 1 d . . .
O19 O 0.75462(13) 0.29105(10) -0.0025(2) 0.0386(5) Uani 1 1 d . A .
O20A O 0.5371(7) 0.4142(3) 0.0440(8) 0.026(2) Uani 0.310(11) 1 d P A 2
O20B O 0.5406(2) 0.40493(16) -0.0045(4) 0.0303(11) Uani 0.690(11) 1 d P A 1
N1 N 0.51076(15) 0.14824(10) 0.50327(19) 0.0263(5) Uani 1 1 d . . .
N2 N 0.58488(14) 0.13630(9) -0.02266(17) 0.0216(4) Uani 1 1 d . . .
N3 N 0.82691(15) 0.41499(10) 0.27722(19) 0.0267(5) Uani 1 1 d . . .
N4 N 0.7987(2) 0.45627(14) -0.2424(3) 0.0424(7) Uani 1 1 d . A .
N5 N 0.7900(3) 0.19173(19) 0.3566(4) 0.0655(12) Uani 1 1 d . . .
N6 N 0.3310(2) 0.28794(16) 0.2986(3) 0.0552(10) Uani 1 1 d . . .
N7 N 0.84838(17) 0.22924(11) 0.0475(2) 0.0319(5) Uani 1 1 d . A .
N8A N 0.4203(6) 0.4464(4) -0.0090(13) 0.029(2) Uani 0.310(11) 1 d P A 2
N8B N 0.4250(3) 0.44454(18) 0.0454(6) 0.0319(12) Uani 0.690(11) 1 d P A 1
C1 C 0.55405(19) 0.23328(14) 0.4175(2) 0.0280(6) Uani 1 1 d . . .
C2 C 0.5149(2) 0.21000(12) 0.5068(2) 0.0297(6) Uani 1 1 d . . .
H2 H 0.4582 0.2232 0.5046 0.036 Uiso 1 1 calc R . .
C3 C 0.5490(3) 0.23337(16) 0.5995(3) 0.0419(9) Uani 1 1 d . . .
H3A H 0.5130 0.2238 0.6516 0.063 Uiso 1 1 calc R . .
H3B H 0.5541 0.2744 0.5949 0.063 Uiso 1 1 calc R . .
H3C H 0.6018 0.2168 0.6112 0.063 Uiso 1 1 calc R . .
C4 C 0.58289(19) 0.11859(12) 0.4998(2) 0.0287(5) Uani 1 1 d . . .
C5 C 0.57792(18) 0.05583(12) 0.4913(2) 0.0274(5) Uani 1 1 d . . .
C6 C 0.50277(17) 0.02975(11) 0.4889(2) 0.0230(5) Uani 1 1 d . . .
C7 C 0.43139(17) 0.06152(11) 0.4878(2) 0.0245(5) Uani 1 1 d . . .
C8 C 0.43612(19) 0.12410(12) 0.4886(2) 0.0281(6) Uani 1 1 d . . .
C9 C 0.64642(19) 0.02427(13) 0.4894(2) 0.0301(6) Uani 1 1 d . . .
H9 H 0.6971 0.0423 0.4907 0.036 Uiso 1 1 calc R . .
C10 C 0.35818(18) 0.03464(13) 0.4856(2) 0.0293(6) Uani 1 1 d . . .
H10 H 0.3105 0.0563 0.4814 0.035 Uiso 1 1 calc R . .
C11 C 0.59107(17) 0.23079(12) 0.0526(2) 0.0264(6) Uani 1 1 d . . .
C12 C 0.61947(18) 0.19373(11) -0.0294(2) 0.0250(6) Uani 1 1 d . A .
H12 H 0.6784 0.1891 -0.0206 0.030 Uiso 1 1 calc R . .
C13 C 0.6086(3) 0.21841(15) -0.1272(3) 0.0391(8) Uani 1 1 d . . .
H13A H 0.6345 0.1939 -0.1737 0.059 Uiso 1 1 calc R A .
H13B H 0.6329 0.2560 -0.1297 0.059 Uiso 1 1 calc R . .
H13C H 0.5514 0.2213 -0.1415 0.059 Uiso 1 1 calc R . .
C14 C 0.50094(16) 0.13234(11) -0.0176(2) 0.0201(5) Uani 1 1 d . . .
C15 C 0.46576(15) 0.07478(10) -0.01730(19) 0.0186(5) Uani 1 1 d . . .
C16 C 0.51726(14) 0.02710(10) -0.01804(19) 0.0169(5) Uani 1 1 d . . .
C17 C 0.60099(15) 0.03339(11) -0.0197(2) 0.0199(5) Uani 1 1 d . . .
C18 C 0.63692(16) 0.09044(12) -0.0251(2) 0.0232(5) Uani 1 1 d . . .
C19 C 0.38423(16) 0.06791(11) -0.0164(2) 0.0223(5) Uani 1 1 d . . .
H19 H 0.3503 0.1000 -0.0144 0.027 Uiso 1 1 calc R . .
C20 C 0.64912(17) -0.01357(11) -0.0185(2) 0.0255(6) Uani 1 1 d . . .
H20 H 0.7056 -0.0092 -0.0190 0.031 Uiso 1 1 calc R . .
C21 C 0.7011(2) 0.38043(12) 0.2023(2) 0.0291(6) Uani 1 1 d . . .
C22 C 0.75480(18) 0.37883(13) 0.2880(2) 0.0269(6) Uani 1 1 d . A .
H22 H 0.7758 0.3394 0.2904 0.032 Uiso 1 1 calc R . .
C23 C 0.7132(2) 0.38768(16) 0.3826(3) 0.0357(7) Uani 1 1 d . . .
H23A H 0.7494 0.3768 0.4337 0.054 Uiso 1 1 calc R A .
H23B H 0.6648 0.3645 0.3853 0.054 Uiso 1 1 calc R . .
H23C H 0.6987 0.4275 0.3895 0.054 Uiso 1 1 calc R . .
C24 C 0.90039(18) 0.38809(12) 0.2690(2) 0.0244(5) Uani 1 1 d . . .
C25 C 0.97297(16) 0.42394(10) 0.26583(19) 0.0191(5) Uani 1 1 d . . .
C26 C 0.96490(16) 0.48322(11) 0.26560(19) 0.0198(5) Uani 1 1 d . . .
C27 C 0.88829(17) 0.50830(12) 0.2667(2) 0.0251(6) Uani 1 1 d . . .
C29 C 1.04730(17) 0.39986(11) 0.2648(2) 0.0237(5) Uani 1 1 d . . .
H29 H 1.0522 0.3600 0.2634 0.028 Uiso 1 1 calc R . .
C30 C 0.88327(18) 0.56633(12) 0.2659(2) 0.0262(6) Uani 1 1 d . . .
H30 H 0.8322 0.5838 0.2660 0.031 Uiso 1 1 calc R . .
C31 C 0.6923(2) 0.40240(17) -0.1599(3) 0.0408(8) Uani 1 1 d . A .
C32 C 0.7138(2) 0.43672(19) -0.2489(3) 0.0482(9) Uani 1 1 d . . .
H32 H 0.6797 0.4713 -0.2475 0.058 Uiso 1 1 calc R A .
C33 C 0.6958(3) 0.4071(3) -0.3418(4) 0.0716(17) Uani 1 1 d . A .
H33A H 0.6967 0.4347 -0.3932 0.107 Uiso 1 1 calc R . .
H33B H 0.6428 0.3896 -0.3385 0.107 Uiso 1 1 calc R . .
H33C H 0.7363 0.3781 -0.3534 0.107 Uiso 1 1 calc R . .
C34 C 0.8574(2) 0.41458(15) -0.2342(2) 0.0377(7) Uani 1 1 d . . .
C35 C 0.9419(2) 0.43327(15) -0.2312(2) 0.0369(7) Uani 1 1 d . A .
C36 C 0.9601(2) 0.49122(15) -0.2331(2) 0.0348(7) Uani 1 1 d . . .
C37 C 0.8974(2) 0.53163(17) -0.2311(3) 0.0403(8) Uani 1 1 d . A .
C38 C 0.8133(3) 0.51336(18) -0.2346(3) 0.0488(10) Uani 1 1 d . . .
C39 C 1.0030(3) 0.39496(17) -0.2277(3) 0.0458(9) Uani 1 1 d . . .
H39 H 0.9907 0.3559 -0.2253 0.055 Uiso 1 1 calc R A .
C40 C 0.9175(3) 0.58820(17) -0.2278(4) 0.0536(11) Uani 1 1 d . . .
H40 H 0.8765 0.6158 -0.2255 0.064 Uiso 1 1 calc R A .
C41 C 0.7423(3) 0.2035(2) 0.2832(6) 0.091(3) Uani 1 1 d . . .
H41 H 0.7255 0.1736 0.2432 0.109 Uiso 1 1 calc R . .
C42 C 0.8195(4) 0.1371(3) 0.3707(7) 0.113(3) Uani 1 1 d . . .
H42A H 0.8231 0.1294 0.4384 0.170 Uiso 1 1 calc R . .
H42B H 0.8728 0.1338 0.3423 0.170 Uiso 1 1 calc R . .
H42C H 0.7834 0.1098 0.3412 0.170 Uiso 1 1 calc R . .
C43 C 0.8072(9) 0.2372(4) 0.4155(6) 0.158(6) Uani 1 1 d . . .
H43A H 0.8556 0.2563 0.3932 0.237 Uiso 1 1 calc R . .
H43B H 0.8158 0.2235 0.4799 0.237 Uiso 1 1 calc R . .
H43C H 0.7623 0.2637 0.4149 0.237 Uiso 1 1 calc R . .
C44 C 0.4050(2) 0.27213(16) 0.2768(3) 0.0417(8) Uani 1 1 d . . .
H44 H 0.4179 0.2334 0.2836 0.050 Uiso 1 1 calc R . .
C45 C 0.3084(4) 0.3479(3) 0.2874(7) 0.107(3) Uani 1 1 d . . .
H45A H 0.3566 0.3713 0.2875 0.161 Uiso 1 1 calc R . .
H45B H 0.2736 0.3592 0.3397 0.161 Uiso 1 1 calc R . .
H45C H 0.2799 0.3529 0.2276 0.161 Uiso 1 1 calc R . .
C46 C 0.2698(3) 0.2465(3) 0.3246(5) 0.0755(18) Uani 1 1 d . . .
H46A H 0.2310 0.2429 0.2733 0.113 Uiso 1 1 calc R . .
H46B H 0.2424 0.2589 0.3820 0.113 Uiso 1 1 calc R . .
H46C H 0.2953 0.2099 0.3361 0.113 Uiso 1 1 calc R . .
C47 C 0.80064(19) 0.27315(14) 0.0587(3) 0.0332(7) Uani 1 1 d . . .
H47 H 0.8018 0.2922 0.1176 0.040 Uiso 1 1 calc R A .
C48 C 0.9027(3) 0.21056(17) 0.1223(3) 0.0484(9) Uani 1 1 d . . .
H48A H 0.8968 0.2352 0.1773 0.073 Uiso 1 1 calc R A .
H48B H 0.9580 0.2122 0.0995 0.073 Uiso 1 1 calc R . .
H48C H 0.8897 0.1717 0.1401 0.073 Uiso 1 1 calc R . .
C49 C 0.8574(2) 0.2023(2) -0.0441(3) 0.0483(10) Uani 1 1 d . . .
H49A H 0.8246 0.2222 -0.0908 0.072 Uiso 1 1 calc R A .
H49B H 0.8399 0.1629 -0.0399 0.072 Uiso 1 1 calc R . .
H49C H 0.9136 0.2036 -0.0633 0.072 Uiso 1 1 calc R . .
C50A C 0.4918(6) 0.4229(4) -0.0202(8) 0.027(3) Uani 0.310(11) 1 d P A 2
H50A H 0.5079 0.4125 -0.0820 0.032 Uiso 0.310(11) 1 calc PR A 2
C50B C 0.4939(4) 0.4190(2) 0.0604(4) 0.0301(13) Uani 0.690(11) 1 d P A 1
H50B H 0.5088 0.4109 0.1236 0.036 Uiso 0.690(11) 1 calc PR A 1
C51A C 0.3695(10) 0.4555(6) -0.0909(12) 0.043(4) Uani 0.310(11) 1 d P A 2
H51A H 0.3980 0.4436 -0.1479 0.065 Uiso 0.310(11) 1 calc PR A 2
H51B H 0.3559 0.4955 -0.0958 0.065 Uiso 0.310(11) 1 calc PR A 2
H51C H 0.3203 0.4333 -0.0843 0.065 Uiso 0.310(11) 1 calc PR A 2
C51B C 0.3974(4) 0.4570(2) -0.0458(7) 0.0369(14) Uani 0.690(11) 1 d P A 1
H51D H 0.4409 0.4519 -0.0911 0.055 Uiso 0.690(11) 1 calc PR A 1
H51E H 0.3787 0.4962 -0.0479 0.055 Uiso 0.690(11) 1 calc PR A 1
H51F H 0.3531 0.4317 -0.0618 0.055 Uiso 0.690(11) 1 calc PR A 1
C52A C 0.3862(10) 0.4642(6) 0.0774(13) 0.040(3) Uani 0.310(11) 1 d PU A 2
H52A H 0.4052 0.4398 0.1284 0.061 Uiso 0.310(11) 1 calc PR A 2
H52B H 0.3278 0.4619 0.0733 0.061 Uiso 0.310(11) 1 calc PR A 2
H52C H 0.4021 0.5032 0.0902 0.061 Uiso 0.310(11) 1 calc PR A 2
C52B C 0.3745(3) 0.4623(3) 0.1222(6) 0.0452(16) Uani 0.690(11) 1 d P A 1
H52D H 0.3956 0.4473 0.1816 0.068 Uiso 0.690(11) 1 calc PR A 1
H52E H 0.3202 0.4480 0.1122 0.068 Uiso 0.690(11) 1 calc PR A 1
H52F H 0.3734 0.5035 0.1251 0.068 Uiso 0.690(11) 1 calc PR A 1
C28 C 0.81553(18) 0.47340(12) 0.2708(2) 0.0270(6) Uani 1 1 d . . .

loop_
_atom_site_aniso_label
_atom_site_aniso_U_11
_atom_site_aniso_U_22
_atom_site_aniso_U_33
_atom_site_aniso_U_23
_atom_site_aniso_U_13
_atom_site_aniso_U_12
Cd1 0.03878(11) 0.02134(9) 0.02859(11) -0.00436(8) 0.01144(9) -0.01187(8)
Cd2 0.02542(10) 0.02130(10) 0.04962(15) 0.01223(9) -0.01089(9) -0.00703(7)
O1 0.0523(15) 0.0270(11) 0.0373(13) -0.0004(9) 0.0080(11) -0.0098(11)
O2 0.0387(12) 0.0276(11) 0.0260(12) 0.0006(8) 0.0034(9) -0.0039(9)
O3 0.0309(10) 0.0341(11) 0.0471(15) 0.0023(12) -0.0078(11) -0.0038(9)
O4 0.0349(11) 0.0243(10) 0.0505(16) -0.0028(10) -0.0019(10) 0.0059(9)
O5 0.0582(16) 0.0354(13) 0.0302(13) -0.0082(9) -0.0027(11) 0.0086(12)
O6 0.0307(11) 0.0171(9) 0.0608(16) -0.0075(9) 0.0159(10) -0.0057(9)
O7 0.0265(10) 0.0177(9) 0.0473(14) 0.0032(9) -0.0053(9) 0.0020(7)
O8 0.0198(10) 0.0253(11) 0.094(2) -0.0065(13) 0.0119(12) -0.0054(9)
O9 0.0515(15) 0.0438(14) 0.0461(16) 0.0171(12) -0.0197(12) -0.0319(13)
O10 0.0336(12) 0.0549(16) 0.0322(13) 0.0052(11) 0.0063(10) 0.0042(12)
O11 0.0355(11) 0.0178(9) 0.0456(14) -0.0038(9) 0.0007(10) -0.0050(8)
O12 0.0252(10) 0.0268(11) 0.0589(17) -0.0051(11) 0.0098(10) 0.0004(8)
O13 0.073(2) 0.0487(17) 0.0497(18) 0.0119(13) -0.0224(15) -0.0256(17)
O14 0.0429(13) 0.0286(11) 0.0358(14) 0.0045(9) -0.0046(10) -0.0030(10)
O15 0.0554(16) 0.0415(14) 0.0457(16) -0.0029(12) -0.0048(13) 0.0007(12)
O16 0.0488(17) 0.0551(19) 0.108(3) 0.035(2) -0.007(2) 0.0110(14)
O17 0.0341(14) 0.0369(14) 0.126(3) -0.0235(18) 0.0224(18) -0.0086(11)
O18 0.0463(14) 0.0351(12) 0.0453(15) 0.0080(12) 0.0062(12) 0.0032(10)
O19 0.0287(10) 0.0352(11) 0.0520(15) 0.0068(12) -0.0078(11) -0.0034(9)
O20A 0.031(5) 0.019(3) 0.029(5) -0.002(3) 0.008(4) 0.004(3)
O20B 0.026(2) 0.0287(17) 0.036(3) 0.0001(17) 0.0058(17) 0.0073(14)
N1 0.0361(12) 0.0172(10) 0.0257(13) -0.0015(9) 0.0026(10) -0.0034(9)
N2 0.0225(10) 0.0153(9) 0.0269(12) -0.0026(8) 0.0028(9) -0.0031(8)
N3 0.0241(12) 0.0209(11) 0.0350(15) -0.0011(9) 0.0040(9) -0.0064(9)
N4 0.0462(17) 0.0468(17) 0.0344(17) 0.0135(14) -0.0030(13) 0.0018(13)
N5 0.054(2) 0.057(2) 0.086(3) -0.014(2) 0.013(2) -0.026(2)
N6 0.0378(17) 0.052(2) 0.076(3) 0.0043(18) 0.0042(16) 0.0221(15)
N7 0.0304(12) 0.0204(11) 0.0448(16) -0.0012(10) 0.0075(11) 0.0017(11)
N8A 0.023(5) 0.026(4) 0.039(8) 0.005(5) -0.018(5) 0.003(3)
N8B 0.024(2) 0.026(2) 0.045(4) -0.003(2) -0.003(2) -0.0040(16)
C1 0.0316(15) 0.0263(15) 0.0262(15) 0.0016(11) 0.0018(11) -0.0010(12)
C2 0.0407(15) 0.0252(13) 0.0231(15) -0.0015(11) 0.0018(12) -0.0031(11)
C3 0.072(3) 0.0319(18) 0.0223(17) -0.0028(12) -0.0008(15) -0.0096(17)
C4 0.0347(14) 0.0282(13) 0.0232(14) -0.0009(11) -0.0023(12) -0.0040(11)
C5 0.0329(14) 0.0262(12) 0.0231(14) 0.0012(10) -0.0024(12) 0.0016(11)
C6 0.0294(13) 0.0215(13) 0.0182(14) 0.0005(10) -0.0018(10) 0.0017(10)
C7 0.0327(14) 0.0225(12) 0.0183(13) -0.0002(10) -0.0003(10) 0.0015(10)
C8 0.0377(15) 0.0224(12) 0.0241(15) 0.0005(10) 0.0015(12) 0.0014(10)
C9 0.0302(14) 0.0268(13) 0.0335(17) 0.0042(12) -0.0011(13) 0.0005(11)
C10 0.0302(14) 0.0281(14) 0.0296(16) -0.0027(12) 0.0011(12) 0.0038(11)
C11 0.0204(12) 0.0225(13) 0.0361(16) -0.0101(11) -0.0008(11) -0.0025(11)
C12 0.0308(13) 0.0168(12) 0.0274(15) -0.0034(10) 0.0051(11) -0.0065(10)
C13 0.057(2) 0.0245(15) 0.0358(18) -0.0023(12) 0.0069(15) -0.0139(14)
C14 0.0202(11) 0.0178(11) 0.0223(14) 0.0005(9) -0.0012(9) -0.0026(9)
C15 0.0206(11) 0.0154(11) 0.0200(13) 0.0007(9) -0.0030(9) -0.0023(9)
C16 0.0185(11) 0.0159(11) 0.0162(13) -0.0012(8) -0.0002(8) 0.0004(9)
C17 0.0181(11) 0.0190(11) 0.0227(13) -0.0030(9) 0.0026(9) -0.0048(9)
C18 0.0197(12) 0.0231(12) 0.0267(14) -0.0040(10) 0.0034(9) -0.0030(9)
C19 0.0219(12) 0.0179(11) 0.0272(15) 0.0044(10) 0.0004(10) 0.0007(9)
C20 0.0192(11) 0.0207(12) 0.0366(16) -0.0064(10) 0.0026(11) -0.0004(10)
C21 0.0391(17) 0.0171(12) 0.0311(17) -0.0031(10) 0.0029(12) -0.0004(11)
C22 0.0257(13) 0.0241(13) 0.0309(16) -0.0010(11) 0.0042(11) -0.0110(11)
C23 0.0325(16) 0.0419(19) 0.0329(18) -0.0071(14) 0.0067(13) -0.0150(14)
C24 0.0301(14) 0.0217(12) 0.0214(14) -0.0005(9) 0.0017(10) -0.0017(10)
C25 0.0260(12) 0.0154(11) 0.0158(13) -0.0017(8) 0.0018(9) -0.0011(9)
C26 0.0256(12) 0.0193(11) 0.0146(13) 0.0007(9) 0.0028(9) -0.0013(10)
C27 0.0253(13) 0.0205(12) 0.0295(16) 0.0014(10) 0.0040(10) 0.0005(10)
C29 0.0305(13) 0.0169(11) 0.0236(15) 0.0018(10) -0.0012(10) 0.0000(10)
C30 0.0263(13) 0.0213(12) 0.0311(17) -0.0064(11) 0.0044(11) 0.0036(10)
C31 0.044(2) 0.0356(18) 0.043(2) 0.0116(15) -0.0104(15) -0.0017(15)
C32 0.048(2) 0.055(2) 0.041(2) 0.0140(19) -0.0124(18) -0.0010(17)
C33 0.062(3) 0.114(5) 0.040(3) 0.016(3) -0.015(2) -0.015(3)
C34 0.0454(19) 0.0425(18) 0.0252(17) 0.0028(13) -0.0005(13) 0.0034(14)
C35 0.0494(19) 0.0389(17) 0.0224(17) -0.0017(12) 0.0012(13) 0.0070(15)
C36 0.0481(19) 0.0382(17) 0.0182(17) 0.0005(12) -0.0004(13) 0.0075(14)
C37 0.0441(19) 0.0428(18) 0.034(2) 0.0156(14) -0.0014(14) 0.0078(15)
C38 0.046(2) 0.046(2) 0.054(3) 0.0220(19) -0.0067(18) 0.0020(16)
C39 0.053(2) 0.0339(17) 0.050(2) -0.0144(16) 0.0032(17) 0.0065(16)
C40 0.049(2) 0.0374(19) 0.074(3) 0.0225(19) -0.001(2) 0.0104(17)
C41 0.038(2) 0.056(3) 0.177(8) -0.043(4) -0.032(3) 0.000(2)
C42 0.070(4) 0.100(5) 0.170(8) -0.057(6) -0.049(5) 0.028(4)
C43 0.305(16) 0.104(6) 0.064(5) 0.015(4) -0.052(7) -0.097(9)
C44 0.0369(17) 0.0340(16) 0.054(2) 0.0016(15) 0.0037(15) 0.0135(14)
C45 0.076(4) 0.062(4) 0.184(9) -0.006(4) -0.008(5) 0.043(3)
C46 0.032(2) 0.085(4) 0.110(5) 0.025(3) 0.010(3) 0.011(2)
C47 0.0305(15) 0.0200(13) 0.049(2) -0.0027(13) -0.0015(13) -0.0018(12)
C48 0.054(2) 0.0338(18) 0.057(3) 0.0071(16) -0.0029(19) 0.0141(17)
C49 0.0381(19) 0.057(2) 0.050(2) -0.0191(18) 0.0020(16) 0.0095(17)
C50A 0.027(6) 0.029(5) 0.025(6) 0.001(4) 0.003(4) -0.009(4)
C50B 0.027(3) 0.027(2) 0.036(3) 0.0005(18) -0.001(2) -0.005(2)
C51A 0.051(9) 0.038(7) 0.041(9) 0.010(5) -0.002(7) 0.022(6)
C51B 0.034(4) 0.027(3) 0.050(4) 0.000(3) -0.013(3) 0.007(2)
C52A 0.040(3) 0.040(3) 0.041(3) -0.0003(10) 0.0006(10) -0.0005(10)
C52B 0.030(3) 0.051(4) 0.054(5) -0.009(3) 0.008(3) -0.006(2)
C28 0.0274(13) 0.0223(13) 0.0312(17) -0.0029(11) 0.0064(11) -0.0017(10)

loop_
_atom_type_symbol
_atom_type_description
_atom_type_scat_dispersion_real
_atom_type_scat_dispersion_imag
_atom_type_scat_source
C C 0.0033 0.0016 'International Tables Vol C Tables 4.2.6.8 and 6.1.1.4'
H H 0.0000 0.0000 'International Tables Vol C Tables 4.2.6.8 and 6.1.1.4'
N N 0.0061 0.0033 'International Tables Vol C Tables 4.2.6.8 and 6.1.1.4'
O O 0.0106 0.0060 'International Tables Vol C Tables 4.2.6.8 and 6.1.1.4'
Cd Cd -0.8075 1.2024 'International Tables Vol C Tables 4.2.6.8 and 6.1.1.4'

loop_
_geom_angle_atom_site_label_1
_geom_angle_atom_site_label_2
_geom_angle_atom_site_label_3
_geom_angle
_geom_angle_site_symmetry_1
_geom_angle_site_symmetry_3
O9 Cd1 O5 119.09(11) . .
O9 Cd1 O18 92.03(10) . .
O5 Cd1 O18 104.14(11) . .
O9 Cd1 O2 154.34(10) . .
O5 Cd1 O2 85.62(9) . .
O18 Cd1 O2 87.98(9) . .
O9 Cd1 O17 86.97(11) . .
O5 Cd1 O17 85.55(12) . .
O18 Cd1 O17 169.33(14) . .
O2 Cd1 O17 88.33(12) . .
O9 Cd1 O1 99.34(9) . .
O5 Cd1 O1 140.24(9) . .
O18 Cd1 O1 82.91(11) . .
O2 Cd1 O1 55.19(8) . .
O17 Cd1 O1 86.76(14) . .
O9 Cd1 C1 126.89(10) . .
O5 Cd1 C1 113.29(10) . .
O18 Cd1 C1 83.24(10) . .
O2 Cd1 C1 27.72(9) . .
O17 Cd1 C1 88.86(13) . .
O1 Cd1 C1 27.55(9) . .
O20B Cd2 O6 85.53(11) . .
O20B Cd2 O14 92.58(12) . .
O6 Cd2 O14 156.15(10) . .
O20B Cd2 O10 108.01(15) . .
O6 Cd2 O10 120.08(10) . .
O14 Cd2 O10 83.13(10) . .
O20B Cd2 O19 164.56(14) . .
O6 Cd2 O19 83.32(8) . .
O14 Cd2 O19 93.32(9) . .
O10 Cd2 O19 86.87(10) . .
O20B Cd2 O20A 17.1(2) . .
O6 Cd2 O20A 86.1(2) . .
O14 Cd2 O20A 98.9(2) . .
O10 Cd2 O20A 92.9(3) . .
O19 Cd2 O20A 167.7(2) . .
O20B Cd2 O13 80.59(17) . .
O6 Cd2 O13 100.99(10) . .
O14 Cd2 O13 55.35(9) . .
O10 Cd2 O13 138.25(10) . .
O19 Cd2 O13 91.08(12) . .
O20A Cd2 O13 97.2(3) . .
O20B Cd2 C31 85.87(16) . .
O6 Cd2 C31 128.34(11) . .
O14 Cd2 C31 27.96(11) . .
O10 Cd2 C31 111.02(11) . .
O19 Cd2 C31 92.70(12) . .
O20A Cd2 C31 98.9(2) . .
O13 Cd2 C31 27.39(11) . .
C1 O1 Cd1 87.16(19) . .
C1 O2 Cd1 94.25(19) . .
C11 O5 Cd1 109.6(2) . .
C11 O6 Cd2 134.6(2) . .
C21 O9 Cd1 131.8(2) . .
C21 O10 Cd2 107.1(2) . .
C31 O13 Cd2 85.9(2) . .
C31 O14 Cd2 94.6(2) . .
C41 O17 Cd1 123.8(3) . .
C44 O18 Cd1 120.5(2) . .
C47 O19 Cd2 129.9(3) . .
C50A O20A Cd2 116.5(9) . .
C50B O20B Cd2 127.7(4) . .
C8 N1 C4 124.3(2) . .
C8 N1 C2 117.4(2) . .
C4 N1 C2 117.6(2) . .
C18 N2 C14 124.8(2) . .
C18 N2 C12 118.2(2) . .
C14 N2 C12 116.9(2) . .
C24 N3 C28 124.7(2) . .
C24 N3 C22 117.4(2) . .
C28 N3 C22 117.8(3) . .
C38 N4 C34 124.3(3) . .
C38 N4 C32 118.5(3) . .
C34 N4 C32 116.8(3) . .
C41 N5 C43 115.3(6) . .
C41 N5 C42 120.8(5) . .
C43 N5 C42 123.9(7) . .
C44 N6 C46 121.2(4) . .
C44 N6 C45 119.0(5) . .
C46 N6 C45 119.6(4) . .
C47 N7 C49 121.0(3) . .
C47 N7 C48 121.7(3) . .
C49 N7 C48 116.7(3) . .
C50A N8A C52A 126.2(15) . .
C50A N8A C51A 119.4(14) . .
C52A N8A C51A 114.4(11) . .
C50B N8B C51B 122.3(6) . .
C50B N8B C52B 121.5(6) . .
C51B N8B C52B 116.2(5) . .
O1 C1 O2 123.0(3) . .
O1 C1 C2 119.3(3) . .
O2 C1 C2 117.2(3) . .
O1 C1 Cd1 65.29(17) . .
O2 C1 Cd1 58.03(16) . .
C2 C1 Cd1 166.6(2) . .
N1 C2 C1 110.6(3) . .
N1 C2 C3 114.0(3) . .
C1 C2 C3 114.9(3) . .
O3 C4 N1 120.5(3) . .
O3 C4 C5 122.4(3) . .
N1 C4 C5 117.1(3) . .
C9 C5 C6 120.6(3) . .
C9 C5 C4 120.0(3) . .
C6 C5 C4 119.4(3) . .
C5 C6 C7 121.5(2) . .
C5 C6 C6 120.0(3) . 2_655
C7 C6 C6 118.5(3) . 2_655
C10 C7 C6 120.2(3) . .
C10 C7 C8 120.6(3) . .
C6 C7 C8 119.2(3) . .
O4 C8 N1 121.3(3) . .
O4 C8 C7 121.3(3) . .
N1 C8 C7 117.4(3) . .
C5 C9 C10 120.0(3) . 2_655
C7 C10 C9 120.6(3) . 2_655
O5 C11 O6 123.9(3) . .
O5 C11 C12 116.4(3) . .
O6 C11 C12 119.4(3) . .
N2 C12 C13 111.5(2) . .
N2 C12 C11 110.9(2) . .
C13 C12 C11 115.8(3) . .
O7 C14 N2 119.7(2) . .
O7 C14 C15 123.2(2) . .
N2 C14 C15 117.1(2) . .
C19 C15 C16 120.5(2) . .
C19 C15 C14 120.1(2) . .
C16 C15 C14 119.4(2) . .
C17 C16 C16 120.3(3) . 2_655
C17 C16 C15 121.2(2) . .
C16 C16 C15 118.5(3) 2_655 .
C20 C17 C16 119.7(2) . .
C20 C17 C18 120.2(2) . .
C16 C17 C18 120.0(2) . .
O8 C18 N2 120.5(3) . .
O8 C18 C17 122.2(3) . .
N2 C18 C17 117.3(2) . .
C15 C19 C20 120.2(2) . 2_655
C17 C20 C19 120.8(2) . 2_655
O10 C21 O9 121.8(3) . .
O10 C21 C22 119.0(3) . .
O9 C21 C22 119.0(3) . .
N3 C22 C21 112.6(3) . .
N3 C22 C23 112.4(3) . .
C21 C22 C23 115.7(3) . .
O11 C24 N3 121.1(3) . .
O11 C24 C25 121.3(3) . .
N3 C24 C25 117.6(2) . .
C29 C25 C26 120.2(2) . .
C29 C25 C24 120.3(2) . .
C26 C25 C24 119.5(2) . .
C27 C26 C25 120.4(2) . .
C27 C26 C26 120.9(3) . 2_765
C25 C26 C26 118.7(3) . 2_765
C30 C27 C26 118.4(3) . .
C30 C27 C28 120.7(3) . .
C26 C27 C28 120.8(2) . .
C25 C29 C30 120.7(2) . 2_765
C27 C30 C29 121.2(3) . 2_765
O13 C31 O14 124.1(4) . .
O13 C31 C32 119.9(4) . .
O14 C31 C32 115.8(3) . .
O13 C31 Cd2 66.8(2) . .
O14 C31 Cd2 57.40(19) . .
C32 C31 Cd2 171.5(3) . .
N4 C32 C33 112.6(4) . .
N4 C32 C31 109.5(3) . .
C33 C32 C31 114.7(4) . .
O15 C34 N4 120.2(4) . .
O15 C34 C35 122.4(3) . .
N4 C34 C35 117.4(3) . .
C39 C35 C36 119.2(4) . .
C39 C35 C34 120.9(3) . .
C36 C35 C34 119.9(3) . .
C36 C36 C35 119.9(4) 2_765 .
C36 C36 C37 120.2(4) 2_765 .
C35 C36 C37 119.9(4) . .
C40 C37 C36 118.4(4) . .
C40 C37 C38 121.3(4) . .
C36 C37 C38 120.4(4) . .
O16 C38 N4 121.0(4) . .
O16 C38 C37 121.5(4) . .
N4 C38 C37 117.4(4) . .
C35 C39 C40 121.6(4) . 2_765
C37 C40 C39 120.8(4) . 2_765
O17 C41 N5 122.0(5) . .
O18 C44 N6 125.0(4) . .
O19 C47 N7 124.2(3) . .
O20A C50A N8A 123.3(13) . .
O20B C50B N8B 123.2(6) . .
O12 C28 N3 121.2(3) . .
O12 C28 C27 122.2(3) . .
N3 C28 C27 116.5(3) . .

loop_
_geom_bond_atom_site_label_1
_geom_bond_atom_site_label_2
_geom_bond_distance
_geom_bond_site_symmetry_2
Cd1 O9 2.225(3) .
Cd1 O5 2.230(2) .
Cd1 O18 2.285(3) .
Cd1 O2 2.310(2) .
Cd1 O17 2.312(3) .
Cd1 O1 2.470(3) .
Cd1 C1 2.716(3) .
Cd2 O20B 2.229(4) .
Cd2 O6 2.244(2) .
Cd2 O14 2.268(3) .
Cd2 O10 2.290(3) .
Cd2 O19 2.297(2) .
Cd2 O20A 2.443(10) .
Cd2 O13 2.472(3) .
Cd2 C31 2.683(4) .
O1 C1 1.258(4) .
O2 C1 1.267(4) .
O3 C4 1.206(4) .
O4 C8 1.222(4) .
O5 C11 1.245(4) .
O6 C11 1.260(4) .
O7 C14 1.208(3) .
O8 C18 1.221(4) .
O9 C21 1.259(4) .
O10 C21 1.247(4) .
O11 C24 1.223(3) .
O12 C28 1.214(4) .
O13 C31 1.237(5) .
O14 C31 1.262(5) .
O15 C34 1.221(5) .
O16 C38 1.212(5) .
O17 C41 1.184(7) .
O18 C44 1.234(5) .
O19 C47 1.236(4) .
O20A C50A 1.203(16) .
O20B C50B 1.254(9) .
N1 C8 1.389(4) .
N1 C4 1.397(4) .
N1 C2 1.468(4) .
N2 C18 1.394(3) .
N2 C14 1.409(3) .
N2 C12 1.484(3) .
N3 C24 1.390(4) .
N3 C28 1.402(4) .
N3 C22 1.488(3) .
N4 C38 1.381(5) .
N4 C34 1.398(5) .
N4 C32 1.497(5) .
N5 C41 1.342(9) .
N5 C43 1.395(9) .
N5 C42 1.403(9) .
N6 C44 1.330(5) .
N6 C46 1.466(7) .
N6 C45 1.481(7) .
N7 C47 1.322(4) .
N7 C49 1.457(5) .
N7 C48 1.466(5) .
N8A C50A 1.329(15) .
N8A C52A 1.42(2) .
N8A C51A 1.46(2) .
N8B C50B 1.318(9) .
N8B C51B 1.405(10) .
N8B C52B 1.442(8) .
C1 C2 1.530(4) .
C2 C3 1.537(5) .
C4 C5 1.497(4) .
C5 C9 1.369(4) .
C5 C6 1.401(4) .
C6 C7 1.412(4) .
C6 C6 1.415(5) 2_655
C7 C10 1.381(4) .
C7 C8 1.487(4) .
C9 C10 1.401(4) 2_655
C10 C9 1.401(4) 2_655
C11 C12 1.533(4) .
C12 C13 1.518(5) .
C14 C15 1.487(3) .
C15 C19 1.373(4) .
C15 C16 1.422(3) .
C16 C17 1.409(3) .
C16 C16 1.410(5) 2_655
C17 C20 1.375(4) .
C17 C18 1.483(4) .
C19 C20 1.405(4) 2_655
C20 C19 1.405(4) 2_655
C21 C22 1.512(5) .
C22 C23 1.526(5) .
C24 C25 1.483(4) .
C25 C29 1.368(4) .
C25 C26 1.413(3) .
C26 C27 1.413(4) .
C26 C26 1.419(5) 2_765
C27 C30 1.380(4) .
C27 C28 1.473(4) .
C29 C30 1.412(4) 2_765
C30 C29 1.412(4) 2_765
C31 C32 1.545(6) .
C32 C33 1.523(7) .
C34 C35 1.482(5) .
C35 C39 1.368(5) .
C35 C36 1.409(5) .
C36 C36 1.397(8) 2_765
C36 C37 1.422(5) .
C37 C40 1.385(6) .
C37 C38 1.472(6) .
C39 C40 1.389(6) 2_765
C40 C39 1.389(6) 2_765

loop_
_platon_squeeze_void_nr
_platon_squeeze_void_average_x
_platon_squeeze_void_average_y
_platon_squeeze_void_average_z
_platon_squeeze_void_volume
_platon_squeeze_void_count_electrons
_platon_squeeze_void_content
1 0.000 0.000 0.487 299 37 ' '
2 0.500 0.500 0.512 299 36 ' '
